data_4026386
loop_
_publ_author_name
'Masakatsu Matsumoto'
'Haruna Suzuki'
'Nobuko Watanabe'
'Hisako K. Ijuin'
'Jiro Tanaka'
'Chizuko Tanaka'

_publ_contact_author_email matsumo-chem@kanagawa-u.ac.jp
_publ_contact_author_fax 81(463)589684
_publ_contact_author_name 'Professor Masakatsu Matsumoto'
_publ_contact_author_phone 81(463)594111
_publ_section_title
;
 Crucial Dependence of Chemiluminescence Efficiency on the
 Syn/AntiConformation for Intramolecular Charge-Transfer-Induced
 Decomposition of Bicyclic Dioxetanes Bearing an Oxidoaryl Group
;
_journal_name_full 'Journal of Organic Chemistry'
_journal_page_first 5006
_journal_page_last 5017
_journal_paper_doi 10.1021/jo2006945
_journal_volume 76
_journal_year 2011
_chemical_formula_moiety 'C25 H33 N O5 0.25(C6H14)'
_chemical_formula_sum 'C26.5 H36.5 N O5'
_chemical_formula_weight 449.08
_space_group_IT_number 2
_symmetry_cell_setting triclinic
_symmetry_Int_Tables_number 2
_symmetry_space_group_name_Hall '-P 1'
_symmetry_space_group_name_H-M 'P -1'
_audit_creation_date 2008-11-19
_audit_creation_method 'by CrystalStructure 3.6.0'
_cell_angle_alpha 96.80(3)
_cell_angle_beta 91.23(3)
_cell_angle_gamma 113.75(4)
_cell_formula_units_Z 4
_cell_length_a 13.21(2)
_cell_length_b 13.85(2)
_cell_length_c 15.11(2)
_cell_measurement_reflns_used 202
_cell_measurement_temperature 120.1
_cell_measurement_theta_max 27.5
_cell_measurement_theta_min 3.1
_cell_volume 2505(6)
_computing_cell_refinement CrystalClear
_computing_data_collection CrystalClear
_computing_data_reduction CrystalStructure
_computing_publication_material 'CrystalStructure 3.6.0'
_computing_structure_refinement CRYSTALS
_computing_structure_solution SHELXS97
_diffrn_ambient_temperature 120.1
_diffrn_detector_area_resol_mean 7.31
_diffrn_measured_fraction_theta_full 0.9610
_diffrn_measured_fraction_theta_max 0.9610
_diffrn_measurement_device_type 'Rigaku Mercury'
_diffrn_measurement_method \w
_diffrn_radiation_type 'Mo K\a'
_diffrn_radiation_wavelength 0.7107
_diffrn_reflns_av_R_equivalents 0.044
_diffrn_reflns_limit_h_max 16
_diffrn_reflns_limit_h_min -16
_diffrn_reflns_limit_k_max 14
_diffrn_reflns_limit_k_min -17
_diffrn_reflns_limit_l_max 19
_diffrn_reflns_limit_l_min -19
_diffrn_reflns_number 26554
_diffrn_reflns_theta_full 27.48
_diffrn_reflns_theta_max 27.48
_exptl_absorpt_coefficient_mu 0.081
_exptl_absorpt_correction_T_max 0.994
_exptl_absorpt_correction_T_min 0.892
_exptl_absorpt_correction_type multi-scan
_exptl_absorpt_process_details 'Jacobson, R. (1998) Private communication'
_exptl_crystal_colour colorless
_exptl_crystal_density_diffrn 1.191
_exptl_crystal_description prism
_exptl_crystal_F_000 970.00
_exptl_crystal_size_max 0.20
_exptl_crystal_size_mid 0.15
_exptl_crystal_size_min 0.08
_refine_diff_density_max 0.45
_refine_diff_density_min -0.37
_refine_ls_extinction_method none
_refine_ls_goodness_of_fit_ref 1.000
_refine_ls_hydrogen_treatment refall
_refine_ls_number_parameters 659
_refine_ls_number_reflns 11045
_refine_ls_R_factor_gt 0.0670
_refine_ls_shift/su_max 0.0000
_refine_ls_structure_factor_coef Fsqd
_refine_ls_weighting_details 'w = 1/[0.0005Fo^2^ + 1.0000\s(Fo^2^)]/(4Fo^2^)'
_refine_ls_weighting_scheme calc
_refine_ls_wR_factor_ref 0.1880
_reflns_number_gt 4679
_reflns_number_total 11045
_reflns_threshold_expression F^2^>2.0\s(F^2^)
_cod_data_source_file jo2006945_si_001.cif
_cod_data_source_block '__Anti-5b'
_cod_original_cell_volume 2504.5(57)
_cod_original_formula_sum 'C26.50 H36.50 N O5 '
_cod_database_code 4026386

loop_
_symmetry_equiv_pos_site_id
_symmetry_equiv_pos_as_xyz
1 +X,+Y,+Z
2 -X,-Y,-Z

loop_
_atom_site_label
_atom_site_type_symbol
_atom_site_fract_x
_atom_site_fract_y
_atom_site_fract_z
_atom_site_U_iso_or_equiv
_atom_site_adp_type
_atom_site_occupancy
_atom_site_symmetry_multiplicity
_atom_site_calc_flag
_atom_site_refinement_flags
O(1) O 0.8941(2) 0.6164(2) 0.3088(2) 0.0290(6) Uani 1.00 1 d .
O(2) O 0.9050(2) 0.5668(2) 0.3899(2) 0.0298(6) Uani 1.00 1 d .
O(3) O 0.5858(2) 0.6281(2) 0.3155(2) 0.0293(6) Uani 1.00 1 d .
O(4) O 0.7031(2) 0.6427(2) 0.2057(2) 0.0326(7) Uani 1.00 1 d .
O(5) O 0.5641(2) 0.2607(2) 0.0338(2) 0.0311(6) Uani 1.00 1 d .
O(6) O 0.1834(2) -0.0414(2) 0.2171(2) 0.0320(7) Uani 1.00 1 d .
O(7) O 0.2309(2) -0.1211(2) 0.1900(2) 0.0334(7) Uani 1.00 1 d .
O(8) O 0.4289(2) 0.2463(2) 0.1687(2) 0.0367(7) Uani 1.00 1 d .
O(9) O 0.2800(2) 0.2103(2) 0.2504(2) 0.0319(7) Uani 1.00 1 d .
O(10) O 0.4346(2) 0.2217(2) 0.5649(2) 0.0338(7) Uani 1.00 1 d .
N(1) N 0.6965(2) 0.5388(2) 0.3091(2) 0.0240(7) Uani 1.00 1 d .
N(2) N 0.3656(2) 0.0991(2) 0.2371(2) 0.0267(7) Uani 1.00 1 d .
C(1) C 0.7928(2) 0.5238(2) 0.2768(2) 0.0237(8) Uani 1.00 1 d .
C(2) C 0.8199(2) 0.4622(3) 0.3479(2) 0.0249(8) Uani 1.00 1 d .
C(3) C 0.7247(3) 0.4319(3) 0.4115(2) 0.0270(9) Uani 1.00 1 d .
C(4) C 0.6807(3) 0.5180(3) 0.4022(2) 0.0278(9) Uani 1.00 1 d .
C(5) C 0.7636(3) 0.4447(3) 0.5102(2) 0.0369(11) Uani 1.00 1 d .
C(6) C 0.6307(3) 0.3219(3) 0.3847(2) 0.0340(10) Uani 1.00 1 d .
C(7) C 0.8799(3) 0.3880(3) 0.3208(2) 0.0294(9) Uani 1.00 1 d .
C(8) C 0.9854(3) 0.4498(3) 0.2746(3) 0.0408(11) Uani 1.00 1 d .
C(9) C 0.9173(3) 0.3542(3) 0.4045(2) 0.0366(11) Uani 1.00 1 d .
C(10) C 0.8109(3) 0.2862(3) 0.2560(3) 0.0403(11) Uani 1.00 1 d .
C(11) C 0.6568(3) 0.6065(3) 0.2783(2) 0.0266(9) Uani 1.00 1 d .
C(12) C 0.6575(3) 0.7001(3) 0.1515(2) 0.0360(11) Uani 1.00 1 d .
C(13) C 0.7259(5) 0.7128(4) 0.0715(3) 0.077(2) Uani 1.00 1 d .
C(14) C 0.6795(4) 0.8083(3) 0.2021(3) 0.0496(13) Uani 1.00 1 d .
C(15) C 0.5354(4) 0.6331(4) 0.1256(3) 0.061(2) Uani 1.00 1 d .
C(16) C 0.7787(2) 0.4883(2) 0.1762(2) 0.0221(8) Uani 1.00 1 d .
C(17) C 0.6827(2) 0.3996(3) 0.1480(2) 0.0237(8) Uani 1.00 1 d .
C(18) C 0.6582(3) 0.3516(3) 0.0588(2) 0.0251(8) Uani 1.00 1 d .
C(19) C 0.7297(2) 0.3953(3) -0.0038(2) 0.0257(9) Uani 1.00 1 d .
C(20) C 0.8261(3) 0.4895(3) 0.0207(2) 0.0245(9) Uani 1.00 1 d .
C(21) C 0.8965(3) 0.5366(3) -0.0453(2) 0.0287(9) Uani 1.00 1 d .
C(22) C 0.9883(3) 0.6301(3) -0.0243(2) 0.0330(10) Uani 1.00 1 d .
C(23) C 1.0140(3) 0.6795(3) 0.0644(2) 0.0332(10) Uani 1.00 1 d .
C(24) C 0.9489(3) 0.6353(3) 0.1304(2) 0.0300(9) Uani 1.00 1 d .
C(25) C 0.8527(2) 0.5380(2) 0.1118(2) 0.0230(8) Uani 1.00 1 d .
C(26) C 0.2798(3) 0.0196(3) 0.2796(2) 0.0265(9) Uani 1.00 1 d .
C(27) C 0.3127(3) -0.0785(3) 0.2686(2) 0.0279(9) Uani 1.00 1 d .
C(28) C 0.4282(3) -0.0409(3) 0.2296(2) 0.0308(9) Uani 1.00 1 d .
C(29) C 0.4318(3) 0.0534(3) 0.1839(2) 0.0338(10) Uani 1.00 1 d .
C(30) C 0.4381(3) -0.1236(3) 0.1565(3) 0.0409(11) Uani 1.00 1 d .
C(31) C 0.5264(3) -0.0049(3) 0.3000(3) 0.0375(11) Uani 1.00 1 d .
C(32) C 0.2761(3) -0.1611(3) 0.3353(2) 0.0313(9) Uani 1.00 1 d .
C(33) C 0.3416(3) -0.1241(3) 0.4267(3) 0.0400(11) Uani 1.00 1 d .
C(34) C 0.1533(3) -0.1904(3) 0.3523(3) 0.0403(11) Uani 1.00 1 d .
C(35) C 0.2847(4) -0.2640(3) 0.2935(3) 0.0490(13) Uani 1.00 1 d .
C(36) C 0.3618(3) 0.1901(3) 0.2155(2) 0.0267(9) Uani 1.00 1 d .
C(37) C 0.2787(3) 0.3169(3) 0.2545(2) 0.0293(9) Uani 1.00 1 d .
C(38) C 0.1786(3) 0.3063(3) 0.3039(3) 0.0479(13) Uani 1.00 1 d .
C(39) C 0.3823(3) 0.3951(3) 0.3104(3) 0.060(1) Uani 1.00 1 d .
C(40) C 0.2706(4) 0.3457(4) 0.1633(3) 0.070(2) Uani 1.00 1 d .
C(41) C 0.2547(3) 0.0687(2) 0.3673(2) 0.0251(8) Uani 1.00 1 d .
C(42) C 0.3444(3) 0.1201(3) 0.4279(2) 0.0266(9) Uani 1.00 1 d .
C(43) C 0.3380(3) 0.1743(3) 0.5110(2) 0.0262(9) Uani 1.00 1 d .
C(44) C 0.2400(3) 0.1780(3) 0.5322(2) 0.0265(9) Uani 1.00 1 d .
C(45) C 0.1461(2) 0.1297(2) 0.4707(2) 0.0255(9) Uani 1.00 1 d .
C(46) C 0.0456(3) 0.1396(3) 0.4915(2) 0.0315(10) Uani 1.00 1 d .
C(47) C -0.0454(3) 0.0972(3) 0.4320(3) 0.0337(10) Uani 1.00 1 d .
C(48) C -0.0410(3) 0.0418(3) 0.3498(3) 0.0351(10) Uani 1.00 1 d .
C(49) C 0.0536(3) 0.0294(3) 0.3274(2) 0.0314(9) Uani 1.00 1 d .
C(50) C 0.1502(3) 0.0722(3) 0.3865(2) 0.0253(8) Uani 1.00 1 d .
C(51) C 0.9451(5) 1.0003(5) -0.0112(4) 0.111(3) Uani 1.00 1 d .
C(52) C 0.8983(6) 1.0480(6) 0.0652(5) 0.115(3) Uani 1.00 1 d .
C(53) C 0.7845(6) 1.0467(6) 0.0433(5) 0.139(3) Uani 1.00 1 d .
H(1) H 0.6044 0.4923 0.4129 0.034 Uiso 1.00 1 c R
H(2) H 0.7213 0.5808 0.4427 0.034 Uiso 1.00 1 c R
H(3) H 0.7782 0.5147 0.5381 0.047 Uiso 1.00 1 c R
H(4) H 0.7072 0.3945 0.5394 0.047 Uiso 1.00 1 c R
H(5) H 0.8294 0.4327 0.5140 0.047 Uiso 1.00 1 c R
H(6) H 0.6467 0.2704 0.4114 0.040 Uiso 1.00 1 c R
H(7) H 0.5636 0.3233 0.4050 0.040 Uiso 1.00 1 c R
H(8) H 0.6242 0.3047 0.3215 0.040 Uiso 1.00 1 c R
H(9) H 1.0457 0.4834 0.3188 0.055 Uiso 1.00 1 c R
H(10) H 1.0005 0.4021 0.2319 0.055 Uiso 1.00 1 c R
H(11) H 0.9741 0.5024 0.2457 0.055 Uiso 1.00 1 c R
H(12) H 0.8602 0.2904 0.4179 0.047 Uiso 1.00 1 c R
H(13) H 0.9825 0.3427 0.3947 0.047 Uiso 1.00 1 c R
H(14) H 0.9319 0.4093 0.4532 0.047 Uiso 1.00 1 c R
H(15) H 0.8215 0.3003 0.1961 0.052 Uiso 1.00 1 c R
H(16) H 0.8337 0.2311 0.2656 0.051 Uiso 1.00 1 c R
H(17) H 0.7348 0.2650 0.2665 0.051 Uiso 1.00 1 c R
H(18) H 0.6916 0.6533 0.0264 0.117 Uiso 1.00 1 c R
H(19) H 0.7328 0.7758 0.0482 0.117 Uiso 1.00 1 c R
H(20) H 0.7970 0.7176 0.0904 0.117 Uiso 1.00 1 c R
H(21) H 0.7492 0.8594 0.1892 0.065 Uiso 1.00 1 c R
H(22) H 0.6228 0.8295 0.1849 0.065 Uiso 1.00 1 c R
H(23) H 0.6800 0.8034 0.2643 0.065 Uiso 1.00 1 c R
H(24) H 0.4930 0.6500 0.1699 0.073 Uiso 1.00 1 c R
H(25) H 0.5158 0.6480 0.0695 0.072 Uiso 1.00 1 c R
H(26) H 0.5209 0.5596 0.1214 0.072 Uiso 1.00 1 c R
H(27) H 0.6318 0.3695 0.1909 0.029 Uiso 1.00 1 c R
H(28) H 0.7149 0.3622 -0.0642 0.032 Uiso 1.00 1 c R
H(29) H 0.8792 0.5039 -0.1058 0.036 Uiso 1.00 1 c R
H(30) H 1.0355 0.6606 -0.0692 0.041 Uiso 1.00 1 c R
H(31) H 1.0773 0.7449 0.0787 0.038 Uiso 1.00 1 c R
H(32) H 0.9680 0.6706 0.1901 0.035 Uiso 1.00 1 c R
H(33) H 0.5062 0.1044 0.1846 0.042 Uiso 1.00 1 c R
H(34) H 0.4007 0.0300 0.1239 0.042 Uiso 1.00 1 c R
H(35) H 0.4154 -0.1126 0.0998 0.051 Uiso 1.00 1 c R
H(36) H 0.5130 -0.1154 0.1568 0.051 Uiso 1.00 1 c R
H(37) H 0.3915 -0.1930 0.1681 0.052 Uiso 1.00 1 c R
H(38) H 0.5423 -0.0642 0.3093 0.046 Uiso 1.00 1 c R
H(39) H 0.5896 0.0484 0.2797 0.046 Uiso 1.00 1 c R
H(40) H 0.5076 0.0232 0.3545 0.046 Uiso 1.00 1 c R
H(41) H 0.3078 -0.0895 0.4663 0.050 Uiso 1.00 1 c R
H(42) H 0.3425 -0.1841 0.4508 0.050 Uiso 1.00 1 c R
H(43) H 0.4155 -0.0760 0.4201 0.050 Uiso 1.00 1 c R
H(44) H 0.1081 -0.2500 0.3104 0.046 Uiso 1.00 1 c R
H(45) H 0.1410 -0.2082 0.4112 0.046 Uiso 1.00 1 c R
H(46) H 0.1348 -0.1319 0.3458 0.046 Uiso 1.00 1 c R
H(47) H 0.3564 -0.2606 0.3083 0.059 Uiso 1.00 1 c R
H(48) H 0.2304 -0.3234 0.3156 0.059 Uiso 1.00 1 c R
H(49) H 0.2723 -0.2719 0.2303 0.059 Uiso 1.00 1 c R
H(50) H 0.1997 0.3255 0.3662 0.063 Uiso 1.00 1 c R
H(51) H 0.1478 0.3521 0.2844 0.063 Uiso 1.00 1 c R
H(52) H 0.1258 0.2344 0.2927 0.063 Uiso 1.00 1 c R
H(53) H 0.1944 0.3224 0.1446 0.099 Uiso 1.00 1 c R
H(54) H 0.3070 0.4207 0.1645 0.099 Uiso 1.00 1 c R
H(55) H 0.3041 0.3123 0.1223 0.099 Uiso 1.00 1 c R
H(56) H 0.4135 0.1189 0.4132 0.032 Uiso 1.00 1 c R
H(57) H 0.2344 0.2124 0.5890 0.033 Uiso 1.00 1 c R
H(58) H 0.0424 0.1761 0.5480 0.039 Uiso 1.00 1 c R
H(59) H -0.1112 0.1056 0.4471 0.041 Uiso 1.00 1 c R
H(60) H -0.1048 0.0124 0.3088 0.041 Uiso 1.00 1 c R
H(61) H 0.0542 -0.0086 0.2709 0.037 Uiso 1.00 1 c R
H(62) H 0.5186 0.2416 0.0902 0.034 Uiso 1.00 1 c R
H(63) H 0.4233 0.2691 0.6227 0.041 Uiso 1.00 1 c R
H(64) H 0.4423 0.4219 0.2739 0.070 Uiso 1.00 1 c R
H(65) H 0.3677 0.4526 0.3389 0.070 Uiso 1.00 1 c R
H(66) H 0.4009 0.3595 0.3539 0.070 Uiso 1.00 1 c R
H(67) H 0.9507 1.0412 -0.0586 0.116 Uiso 1.00 1 c R
H(68) H 0.8928 0.9292 -0.0294 0.115 Uiso 1.00 1 c R
H(69) H 0.7279 0.9816 0.0550 0.150 Uiso 1.00 1 c R
H(70) H 0.9481 1.1199 0.0840 0.121 Uiso 1.00 1 c R
H(71) H 0.8908 1.0080 0.1135 0.121 Uiso 1.00 1 c R
H(72) H 0.7758 1.1048 0.0773 0.150 Uiso 1.00 1 c R
H(73) H 0.7794 1.0523 -0.0185 0.150 Uiso 1.00 1 c R

loop_
_atom_site_aniso_label
_atom_site_aniso_U_11
_atom_site_aniso_U_22
_atom_site_aniso_U_33
_atom_site_aniso_U_12
_atom_site_aniso_U_13
_atom_site_aniso_U_23
O(1) 0.0321(12) 0.0278(13) 0.0196(12) 0.0046(10) -0.0036(10) 0.0040(10)
O(2) 0.0332(12) 0.0297(13) 0.0211(13) 0.0067(10) -0.0014(10) 0.0056(10)
O(3) 0.0334(12) 0.0265(12) 0.030(1) 0.0156(10) 0.0045(10) -0.0017(10)
O(4) 0.047(1) 0.039(1) 0.0251(13) 0.0283(12) 0.0092(11) 0.0129(11)
O(5) 0.0280(12) 0.0322(13) 0.0236(13) 0.0047(10) 0.0034(10) -0.0043(10)
O(6) 0.0317(12) 0.035(1) 0.029(1) 0.0155(11) 0.0008(10) -0.0061(11)
O(7) 0.0380(13) 0.0297(13) 0.031(1) 0.0153(11) 0.0006(11) -0.0067(11)
O(8) 0.041(1) 0.033(1) 0.039(2) 0.0151(11) 0.0198(12) 0.0106(12)
O(9) 0.0315(12) 0.0294(13) 0.041(2) 0.0168(11) 0.0135(11) 0.0089(11)
O(10) 0.0314(12) 0.041(1) 0.029(1) 0.0190(11) -0.0031(10) -0.0099(11)
N(1) 0.030(1) 0.029(2) 0.018(1) 0.0170(12) 0.0043(11) 0.0037(11)
N(2) 0.030(1) 0.025(1) 0.027(2) 0.0128(12) 0.0120(12) 0.0033(12)
C(1) 0.021(2) 0.021(2) 0.025(2) 0.0059(13) 0.0002(13) -0.0012(13)
C(2) 0.024(2) 0.024(2) 0.022(2) 0.0060(13) -0.0036(13) -0.0005(13)
C(3) 0.033(2) 0.028(2) 0.018(2) 0.011(1) -0.001(1) 0.002(1)
C(4) 0.034(2) 0.032(2) 0.019(2) 0.016(2) 0.004(1) 0.003(1)
C(5) 0.043(2) 0.047(2) 0.025(2) 0.022(2) 0.004(2) 0.009(2)
C(6) 0.037(2) 0.028(2) 0.034(2) 0.011(2) 0.008(2) 0.005(2)
C(7) 0.031(2) 0.040(2) 0.024(2) 0.020(2) 0.002(1) 0.007(2)
C(8) 0.038(2) 0.061(3) 0.037(2) 0.031(2) 0.009(2) 0.016(2)
C(9) 0.040(2) 0.043(2) 0.033(2) 0.022(2) 0.006(2) 0.014(2)
C(10) 0.047(2) 0.039(2) 0.042(2) 0.027(2) 0.005(2) -0.002(2)
C(11) 0.029(2) 0.025(2) 0.023(2) 0.009(1) -0.001(1) -0.001(1)
C(12) 0.051(2) 0.043(2) 0.029(2) 0.033(2) 0.006(2) 0.011(2)
C(13) 0.141(5) 0.110(4) 0.042(3) 0.105(4) 0.044(3) 0.045(3)
C(14) 0.074(3) 0.042(2) 0.046(3) 0.035(2) 0.010(2) 0.013(2)
C(15) 0.068(3) 0.059(3) 0.053(3) 0.025(2) -0.026(2) 0.007(2)
C(16) 0.024(2) 0.027(2) 0.020(2) 0.0146(13) 0.0033(13) 0.0030(13)
C(17) 0.023(2) 0.028(2) 0.021(2) 0.012(1) 0.0056(13) 0.0039(13)
C(18) 0.024(2) 0.026(2) 0.026(2) 0.012(1) 0.0015(13) -0.000(1)
C(19) 0.030(2) 0.031(2) 0.018(2) 0.016(1) 0.0004(13) -0.002(1)
C(20) 0.025(2) 0.031(2) 0.023(2) 0.017(1) 0.0034(13) 0.005(1)
C(21) 0.029(2) 0.036(2) 0.024(2) 0.016(2) 0.005(1) 0.005(2)
C(22) 0.030(2) 0.040(2) 0.031(2) 0.014(2) 0.010(2) 0.013(2)
C(23) 0.028(2) 0.032(2) 0.034(2) 0.006(2) 0.004(2) 0.008(2)
C(24) 0.032(2) 0.031(2) 0.024(2) 0.010(2) 0.001(1) 0.002(2)
C(25) 0.025(2) 0.026(2) 0.022(2) 0.0142(13) 0.0019(13) 0.0022(13)
C(26) 0.024(2) 0.028(2) 0.023(2) 0.007(1) 0.0008(13) -0.001(1)
C(27) 0.028(2) 0.024(2) 0.029(2) 0.009(1) 0.004(1) -0.004(1)
C(28) 0.035(2) 0.028(2) 0.030(2) 0.015(2) 0.010(2) -0.001(2)
C(29) 0.040(2) 0.033(2) 0.034(2) 0.019(2) 0.016(2) 0.003(2)
C(30) 0.051(2) 0.033(2) 0.043(2) 0.022(2) 0.019(2) 0.001(2)
C(31) 0.034(2) 0.036(2) 0.045(2) 0.018(2) 0.012(2) 0.003(2)
C(32) 0.037(2) 0.026(2) 0.029(2) 0.011(2) 0.006(2) 0.001(2)
C(33) 0.043(2) 0.041(2) 0.039(2) 0.019(2) 0.006(2) 0.010(2)
C(34) 0.041(2) 0.031(2) 0.042(2) 0.007(2) 0.010(2) 0.008(2)
C(35) 0.070(3) 0.033(2) 0.044(3) 0.021(2) 0.015(2) 0.004(2)
C(36) 0.028(2) 0.029(2) 0.023(2) 0.011(1) 0.005(1) 0.001(1)
C(37) 0.031(2) 0.026(2) 0.034(2) 0.015(2) 0.007(2) 0.007(2)
C(38) 0.045(2) 0.049(3) 0.062(3) 0.030(2) 0.020(2) 0.013(2)
C(39) 0.038(2) 0.048(3) 0.089(4) 0.020(2) -0.001(2) -0.019(3)
C(40) 0.107(4) 0.091(4) 0.049(3) 0.072(4) 0.023(3) 0.031(3)
C(41) 0.025(2) 0.023(2) 0.026(2) 0.0080(13) 0.006(1) 0.002(1)
C(42) 0.025(2) 0.024(2) 0.030(2) 0.011(1) 0.006(1) 0.000(1)
C(43) 0.027(2) 0.028(2) 0.024(2) 0.012(1) 0.002(1) 0.002(1)
C(44) 0.032(2) 0.027(2) 0.024(2) 0.014(1) 0.008(1) 0.002(1)
C(45) 0.024(2) 0.024(2) 0.029(2) 0.0094(13) 0.009(1) 0.006(1)
C(46) 0.034(2) 0.033(2) 0.031(2) 0.016(2) 0.012(2) 0.006(2)
C(47) 0.026(2) 0.039(2) 0.039(2) 0.015(2) 0.008(2) 0.007(2)
C(48) 0.025(2) 0.043(2) 0.035(2) 0.011(2) 0.002(2) 0.006(2)
C(49) 0.028(2) 0.035(2) 0.030(2) 0.012(2) 0.005(2) 0.002(2)
C(50) 0.024(2) 0.025(2) 0.026(2) 0.0083(13) 0.0060(13) 0.005(1)
C(51) 0.137(6) 0.086(5) 0.066(4) -0.006(5) -0.029(4) 0.039(4)
C(52) 0.127(6) 0.098(5) 0.078(5) -0.000(5) -0.020(5) 0.031(4)
C(53) 0.153(7) 0.108(6) 0.114(7) -0.001(5) -0.023(5) 0.063(5)

loop_
_atom_type_symbol
_atom_type_description
_atom_type_scat_dispersion_real
_atom_type_scat_dispersion_imag
_atom_type_scat_source
C C 0.003 0.002
;
International Tables for Crystallography
(1992, Vol. C, Tables 4.2.6.8 and 6.1.1.4)
;
H H 0.000 0.000
;
International Tables for Crystallography
(1992, Vol. C, Table 6.1.1.4)
;
N N 0.006 0.003
;
International Tables for Crystallography
(1992, Vol. C, Tables 4.2.6.8 and 6.1.1.4)
;
O O 0.011 0.006
;
International Tables for Crystallography
(1992, Vol. C, Tables 4.2.6.8 and 6.1.1.4)
;

loop_
_geom_angle_atom_site_label_1
_geom_angle_atom_site_label_2
_geom_angle_atom_site_label_3
_geom_angle
C(1) O(1) O(2) 90.4(2)
O(1) O(2) C(2) 90.5(2)
O(1) C(1) N(1) 110.6(3)
O(1) C(1) C(2) 89.2(2)
O(1) C(1) C(16) 115.3(2)
O(2) C(2) C(1) 87.0(2)
O(2) C(2) C(3) 105.9(2)
O(2) C(2) C(7) 107.8(2)
O(3) C(11) O(4) 126.1(4)
O(3) C(11) N(1) 121.8(3)
O(4) C(11) N(1) 112.1(3)
C(12) O(4) C(11) 120.9(3)
O(4) C(12) C(14) 109.6(3)
O(4) C(12) C(15) 109.8(3)
O(4) C(12) C(13) 102.1(4)
O(5) C(18) C(17) 120.8(3)
O(5) C(18) C(19) 119.7(3)
C(26) O(6) O(7) 90.1(2)
O(6) O(7) C(27) 91.3(2)
O(6) C(26) N(2) 110.9(3)
O(6) C(26) C(27) 89.1(2)
O(6) C(26) C(41) 114.8(3)
O(7) C(27) C(26) 86.2(3)
O(7) C(27) C(28) 105.4(3)
O(7) C(27) C(32) 107.5(2)
O(8) C(36) O(9) 124.8(4)
O(8) C(36) N(2) 121.8(3)
O(9) C(36) N(2) 113.4(3)
C(37) O(9) C(36) 121.3(2)
O(9) C(37) C(39) 107.2(3)
O(9) C(37) C(40) 111.5(3)
O(9) C(37) C(38) 103.3(3)
O(10) C(43) C(42) 115.8(3)
O(10) C(43) C(44) 124.7(3)
N(1) C(1) C(2) 103.4(3)
C(4) N(1) C(1) 111.5(3)
C(11) N(1) C(1) 124.0(3)
N(1) C(1) C(16) 111.6(3)
N(1) C(4) C(3) 104.7(3)
C(11) N(1) C(4) 118.4(3)
N(2) C(26) C(27) 103.6(3)
C(29) N(2) C(26) 112.0(3)
C(36) N(2) C(26) 125.1(3)
N(2) C(26) C(41) 111.2(2)
N(2) C(29) C(28) 105.3(3)
C(36) N(2) C(29) 117.9(3)
C(1) C(2) C(3) 107.7(3)
C(1) C(2) C(7) 119.9(3)
C(16) C(1) C(2) 124.4(3)
C(1) C(16) C(25) 126.7(2)
C(1) C(16) C(17) 114.1(3)
C(2) C(3) C(4) 101.2(3)
C(7) C(2) C(3) 121.9(3)
C(2) C(3) C(5) 114.1(3)
C(2) C(3) C(6) 115.0(3)
C(2) C(7) C(8) 109.4(3)
C(2) C(7) C(9) 110.1(3)
C(2) C(7) C(10) 115.2(3)
C(5) C(3) C(4) 107.0(3)
C(6) C(3) C(4) 109.2(3)
C(6) C(3) C(5) 109.6(3)
C(9) C(7) C(8) 107.1(3)
C(10) C(7) C(8) 106.8(3)
C(10) C(7) C(9) 107.9(3)
C(14) C(12) C(13) 109.8(3)
C(15) C(12) C(13) 112.0(3)
C(15) C(12) C(14) 113.0(4)
C(25) C(16) C(17) 119.3(3)
C(16) C(17) C(18) 122.4(3)
C(16) C(25) C(24) 125.1(3)
C(16) C(25) C(20) 117.9(2)
C(17) C(18) C(19) 119.5(2)
C(18) C(19) C(20) 120.4(3)
C(19) C(20) C(25) 120.4(3)
C(19) C(20) C(21) 119.8(3)
C(25) C(20) C(21) 119.7(2)
C(20) C(21) C(22) 121.3(3)
C(20) C(25) C(24) 117.0(3)
C(21) C(22) C(23) 119.6(3)
C(22) C(23) C(24) 120.9(3)
C(23) C(24) C(25) 121.6(3)
C(26) C(27) C(28) 107.2(3)
C(26) C(27) C(32) 120.4(3)
C(41) C(26) C(27) 125.0(3)
C(26) C(41) C(50) 125.5(3)
C(26) C(41) C(42) 114.4(3)
C(27) C(28) C(29) 102.2(3)
C(32) C(27) C(28) 122.7(3)
C(27) C(28) C(30) 113.5(2)
C(27) C(28) C(31) 114.4(3)
C(27) C(32) C(34) 109.6(3)
C(27) C(32) C(35) 109.3(3)
C(27) C(32) C(33) 115.1(2)
C(30) C(28) C(29) 107.1(3)
C(31) C(28) C(29) 110.3(3)
C(31) C(28) C(30) 109.0(3)
C(34) C(32) C(33) 106.9(3)
C(35) C(32) C(33) 108.6(4)
C(35) C(32) C(34) 107.0(3)
C(39) C(37) C(38) 109.6(3)
C(40) C(37) C(38) 112.0(4)
C(40) C(37) C(39) 112.7(3)
C(50) C(41) C(42) 119.8(3)
C(41) C(42) C(43) 122.4(3)
C(41) C(50) C(49) 125.5(3)
C(41) C(50) C(45) 116.9(3)
C(42) C(43) C(44) 119.5(3)
C(43) C(44) C(45) 120.3(3)
C(44) C(45) C(50) 121.1(3)
C(44) C(45) C(46) 119.7(3)
C(50) C(45) C(46) 119.2(3)
C(45) C(46) C(47) 121.2(3)
C(45) C(50) C(49) 117.5(3)
C(46) C(47) C(48) 119.5(4)
C(47) C(48) C(49) 121.3(3)
C(48) C(49) C(50) 121.3(3)
C(51) C(52) C(53) 115.2(6)
H(62) O(5) C(18) 108.3879
H(63) O(10) C(43) 109.7266
N(1) C(4) H(2) 110.7989
N(1) C(4) H(1) 110.5324
N(2) C(29) H(33) 110.5483
N(2) C(29) H(34) 110.6468
C(3) C(4) H(2) 110.8556
C(3) C(4) H(1) 110.4310
C(3) C(5) H(3) 109.8536
C(3) C(5) H(5) 109.0220
C(3) C(5) H(4) 109.2848
C(3) C(6) H(8) 109.0594
C(3) C(6) H(6) 109.4860
C(3) C(6) H(7) 108.8972
H(2) C(4) H(1) 109.4654
H(5) C(5) H(3) 109.4758
H(4) C(5) H(3) 109.2603
H(5) C(5) H(4) 109.9323
H(8) C(6) H(6) 109.4777
H(7) C(6) H(6) 109.6576
H(8) C(6) H(7) 110.2451
C(7) C(8) H(9) 108.6904
C(7) C(8) H(11) 109.0097
C(7) C(8) H(10) 109.8601
C(7) C(9) H(14) 108.6179
C(7) C(9) H(12) 109.7226
C(7) C(9) H(13) 110.1545
C(7) C(10) H(15) 109.6564
C(7) C(10) H(17) 108.7669
C(7) C(10) H(16) 109.7981
H(11) C(8) H(9) 109.4761
H(10) C(8) H(9) 109.9678
H(11) C(8) H(10) 109.8131
H(14) C(9) H(12) 109.4682
H(13) C(9) H(12) 109.3215
H(14) C(9) H(13) 109.5403
H(17) C(10) H(15) 109.4698
H(16) C(10) H(15) 109.2331
H(17) C(10) H(16) 109.9033
C(12) C(13) H(18) 110.3457
C(12) C(13) H(19) 109.4678
C(12) C(13) H(20) 108.1724
C(12) C(14) H(22) 109.3030
C(12) C(14) H(23) 108.5642
C(12) C(14) H(21) 110.2237
C(12) C(15) H(24) 108.9997
C(12) C(15) H(26) 109.7620
C(12) C(15) H(25) 109.4441
H(19) C(13) H(18) 109.2142
H(20) C(13) H(18) 109.4745
H(20) C(13) H(19) 110.1550
H(22) C(14) H(21) 109.1863
H(23) C(14) H(21) 109.4724
H(23) C(14) H(22) 110.0809
H(26) C(15) H(24) 109.4682
H(25) C(15) H(24) 109.6296
H(26) C(15) H(25) 109.5229
C(16) C(17) H(27) 118.6682
H(27) C(17) C(18) 118.9315
C(18) C(19) H(28) 120.1863
H(28) C(19) C(20) 119.4475
C(20) C(21) H(29) 119.6135
H(29) C(21) C(22) 119.0961
C(21) C(22) H(30) 120.4416
H(30) C(22) C(23) 119.9718
C(22) C(23) H(31) 119.4706
C(23) C(24) H(32) 119.2290
H(31) C(23) C(24) 119.6661
H(32) C(24) C(25) 119.1987
C(28) C(29) H(33) 110.2109
C(28) C(29) H(34) 110.6642
C(28) C(30) H(35) 109.4277
C(28) C(30) H(37) 108.9812
C(28) C(30) H(36) 109.2494
C(28) C(31) H(39) 109.4677
C(28) C(31) H(40) 109.1353
C(28) C(31) H(38) 109.3902
H(34) C(29) H(33) 109.4629
H(37) C(30) H(35) 109.4744
H(36) C(30) H(35) 109.5233
H(37) C(30) H(36) 110.1681
H(39) C(31) H(38) 109.6133
H(40) C(31) H(38) 109.4777
H(40) C(31) H(39) 109.7415
C(32) C(33) H(41) 109.9403
C(32) C(33) H(43) 109.4574
C(32) C(33) H(42) 109.2925
C(32) C(34) H(44) 109.0697
C(32) C(34) H(46) 110.0469
C(32) C(34) H(45) 109.3904
C(32) C(35) H(47) 109.7886
C(32) C(35) H(48) 109.6283
C(32) C(35) H(49) 109.2598
H(43) C(33) H(41) 109.4743
H(42) C(33) H(41) 109.1633
H(43) C(33) H(42) 109.4987
H(46) C(34) H(44) 109.4730
H(45) C(34) H(44) 109.2851
H(46) C(34) H(45) 109.5587
H(48) C(35) H(47) 109.3383
H(49) C(35) H(47) 109.4749
H(49) C(35) H(48) 109.3365
C(37) C(38) H(50) 109.1933
C(37) C(38) H(51) 109.5859
C(37) C(38) H(52) 108.9493
C(37) C(39) H(64) 110.5910
C(37) C(39) H(65) 108.6993
C(37) C(39) H(66) 108.7743
C(37) C(40) H(54) 110.1682
C(37) C(40) H(55) 110.4571
C(37) C(40) H(53) 108.4127
H(51) C(38) H(50) 109.4645
H(52) C(38) H(50) 109.4707
H(52) C(38) H(51) 110.1587
H(65) C(39) H(64) 109.1579
H(66) C(39) H(64) 109.4743
H(66) C(39) H(65) 110.1336
H(54) C(40) H(53) 109.5593
H(55) C(40) H(53) 109.4715
H(55) C(40) H(54) 108.7591
C(41) C(42) H(56) 118.6269
H(56) C(42) C(43) 118.9782
C(43) C(44) H(57) 119.9289
H(57) C(44) C(45) 119.8119
C(45) C(46) H(58) 119.0694
H(58) C(46) C(47) 119.7560
C(46) C(47) H(59) 119.6947
H(59) C(47) C(48) 120.7895
C(47) C(48) H(60) 119.0366
C(48) C(49) H(61) 119.3550
H(60) C(48) C(49) 119.6864
H(61) C(49) C(50) 119.3020
H(68) C(51) C(52) 107.3600
C(51) C(52) H(71) 108.4666
H(67) C(51) C(52) 106.5050
C(51) C(52) H(70) 109.3244
H(68) C(51) H(67) 109.4609
C(52) C(53) H(69) 110.0611
H(71) C(52) C(53) 106.6196
H(70) C(52) C(53) 107.6607
C(52) C(53) H(72) 111.2222
C(52) C(53) H(73) 107.0994
H(71) C(52) H(70) 109.4666
H(72) C(53) H(69) 109.4742
H(73) C(53) H(69) 109.4720
H(73) C(53) H(72) 109.4696

loop_
_geom_bond_atom_site_label_1
_geom_bond_atom_site_label_2
_geom_bond_distance
O(1) O(2) 1.506(4)
O(1) C(1) 1.453(3)
O(2) C(2) 1.484(3)
O(3) C(11) 1.222(5)
O(4) C(11) 1.320(4)
O(4) C(12) 1.478(5)
O(5) C(18) 1.371(3)
O(6) O(7) 1.498(4)
O(6) C(26) 1.456(3)
O(7) C(27) 1.480(4)
O(8) C(36) 1.222(4)
O(9) C(36) 1.326(5)
O(9) C(37) 1.478(5)
O(10) C(43) 1.370(4)
N(1) C(1) 1.455(5)
N(1) C(4) 1.470(4)
N(1) C(11) 1.364(5)
N(2) C(26) 1.450(4)
N(2) C(29) 1.473(5)
N(2) C(36) 1.357(5)
C(1) C(2) 1.567(5)
C(1) C(16) 1.525(4)
C(2) C(3) 1.551(4)
C(2) C(7) 1.556(6)
C(3) C(4) 1.541(6)
C(3) C(5) 1.532(5)
C(3) C(6) 1.528(4)
C(7) C(8) 1.545(5)
C(7) C(9) 1.536(6)
C(7) C(10) 1.541(4)
C(12) C(13) 1.509(6)
C(12) C(14) 1.511(6)
C(12) C(15) 1.516(5)
C(16) C(17) 1.377(4)
C(16) C(25) 1.426(4)
C(17) C(18) 1.399(4)
C(18) C(19) 1.366(4)
C(19) C(20) 1.410(4)
C(20) C(21) 1.410(5)
C(20) C(25) 1.428(4)
C(21) C(22) 1.367(4)
C(22) C(23) 1.397(5)
C(23) C(24) 1.366(5)
C(24) C(25) 1.424(4)
C(26) C(27) 1.577(6)
C(26) C(41) 1.522(5)
C(27) C(28) 1.556(5)
C(27) C(32) 1.551(5)
C(28) C(29) 1.532(6)
C(28) C(30) 1.540(5)
C(28) C(31) 1.536(5)
C(32) C(33) 1.531(5)
C(32) C(34) 1.542(5)
C(32) C(35) 1.537(6)
C(37) C(38) 1.496(6)
C(37) C(39) 1.516(5)
C(37) C(40) 1.492(6)
C(41) C(42) 1.367(4)
C(41) C(50) 1.434(5)
C(42) C(43) 1.407(5)
C(43) C(44) 1.360(5)
C(44) C(45) 1.409(4)
C(45) C(46) 1.426(5)
C(45) C(50) 1.433(5)
C(46) C(47) 1.363(5)
C(47) C(48) 1.397(5)
C(48) C(49) 1.372(6)
C(49) C(50) 1.412(4)
C(51) C(52) 1.53(1)
C(52) C(53) 1.53(1)
O(5) H(62) 1.0515
O(10) H(63) 1.0793
C(4) H(1) 0.9499
C(4) H(2) 0.9500
C(5) H(3) 0.9500
C(5) H(4) 0.9500
C(5) H(5) 0.9501
C(6) H(6) 0.9500
C(6) H(7) 0.9500
C(6) H(8) 0.9500
C(8) H(9) 0.9500
C(8) H(10) 0.9500
C(8) H(11) 0.9500
C(9) H(12) 0.9500
C(9) H(13) 0.9499
C(9) H(14) 0.9499
C(10) H(15) 0.9500
C(10) H(16) 0.9501
C(10) H(17) 0.9500
C(13) H(18) 0.9500
C(13) H(19) 0.9500
C(13) H(20) 0.9500
C(14) H(21) 0.9500
C(14) H(22) 0.9501
C(14) H(23) 0.9500
C(15) H(24) 0.9500
C(15) H(25) 0.9500
C(15) H(26) 0.9500
C(17) H(27) 0.9500
C(19) H(28) 0.9500
C(21) H(29) 0.9500
C(22) H(30) 0.9500
C(23) H(31) 0.9500
C(24) H(32) 0.9501
C(29) H(33) 0.9500
C(29) H(34) 0.9501
C(30) H(35) 0.9501
C(30) H(36) 0.9500
C(30) H(37) 0.9500
C(31) H(38) 0.9500
C(31) H(39) 0.9500
C(31) H(40) 0.9500
C(33) H(41) 0.9500
C(33) H(42) 0.9499
C(33) H(43) 0.9500
C(34) H(44) 0.9500
C(34) H(45) 0.9500
C(34) H(46) 0.9500
C(35) H(47) 0.9500
C(35) H(48) 0.9500
C(35) H(49) 0.9500
C(38) H(50) 0.9499
C(38) H(51) 0.9500
C(38) H(52) 0.9500
C(39) H(64) 0.9500
C(39) H(65) 0.9500
C(39) H(66) 0.9501
C(40) H(53) 0.9500
C(40) H(54) 0.9500
C(40) H(55) 0.9500
C(42) H(56) 0.9500
C(44) H(57) 0.9499
C(46) H(58) 0.9500
C(47) H(59) 0.9500
C(48) H(60) 0.9500
C(49) H(61) 0.9500
C(51) H(67) 0.9500
C(51) H(68) 0.9500
C(52) H(70) 0.9500
C(52) H(71) 0.9500
C(53) H(69) 0.9500
C(53) H(72) 0.9501
C(53) H(73) 0.9499

loop_
_geom_torsion_atom_site_label_1
_geom_torsion_atom_site_label_2
_geom_torsion_atom_site_label_3
_geom_torsion_atom_site_label_4
_geom_torsion
C(1) O(1) O(2) C(2) 13.4(2)
O(2) O(1) C(1) N(1) 91.3(3)
O(2) O(1) C(1) C(2) -12.7(2)
O(2) O(1) C(1) C(16) -140.9(3)
O(1) O(2) C(2) C(1) -12.5(2)
O(1) O(2) C(2) C(3) -120.1(3)
O(1) O(2) C(2) C(7) 108.0(3)
C(12) O(4) C(11) O(3) -11.3(4)
C(12) O(4) C(11) N(1) 168.1(2)
C(11) O(4) C(12) C(13) -173.1(2)
C(11) O(4) C(12) C(14) 70.6(3)
C(11) O(4) C(12) C(15) -54.1(4)
C(26) O(6) O(7) C(27) 14.4(2)
O(7) O(6) C(26) N(2) 90.7(3)
O(7) O(6) C(26) C(27) -13.5(2)
O(7) O(6) C(26) C(41) -142.2(3)
O(6) O(7) C(27) C(26) -13.3(2)
O(6) O(7) C(27) C(28) -120.2(3)
O(6) O(7) C(27) C(32) 107.4(3)
C(37) O(9) C(36) O(8) -15.5(4)
C(37) O(9) C(36) N(2) 164.1(2)
C(36) O(9) C(37) C(38) -176.0(3)
C(36) O(9) C(37) C(39) -60.2(4)
C(36) O(9) C(37) C(40) 63.6(4)
C(4) N(1) C(1) O(1) -79.7(3)
C(4) N(1) C(1) C(2) 14.6(3)
C(4) N(1) C(1) C(16) 150.5(2)
C(11) N(1) C(1) O(1) 72.3(3)
C(11) N(1) C(1) C(2) 166.6(2)
C(11) N(1) C(1) C(16) -57.5(3)
C(1) N(1) C(4) C(3) -31.4(3)
C(11) N(1) C(4) C(3) 174.9(2)
C(1) N(1) C(11) O(3) -169.5(2)
C(1) N(1) C(11) O(4) 11.1(3)
C(4) N(1) C(11) O(3) -19.3(4)
C(4) N(1) C(11) O(4) 161.3(2)
C(29) N(2) C(26) O(6) -81.3(3)
C(29) N(2) C(26) C(27) 13.0(3)
C(29) N(2) C(26) C(41) 149.7(3)
C(36) N(2) C(26) O(6) 73.0(4)
C(36) N(2) C(26) C(27) 167.3(3)
C(36) N(2) C(26) C(41) -56.0(4)
C(26) N(2) C(29) C(28) -28.7(3)
C(36) N(2) C(29) C(28) 174.9(2)
C(26) N(2) C(36) O(8) -169.5(3)
C(26) N(2) C(36) O(9) 10.9(4)
C(29) N(2) C(36) O(8) -16.5(4)
C(29) N(2) C(36) O(9) 163.8(2)
O(1) C(1) C(2) O(2) 12.9(2)
O(1) C(1) C(2) C(3) 118.6(3)
O(1) C(1) C(2) C(7) -95.9(3)
N(1) C(1) C(2) O(2) -98.1(2)
N(1) C(1) C(2) C(3) 7.6(3)
N(1) C(1) C(2) C(7) 153.1(2)
C(16) C(1) C(2) O(2) 133.6(3)
C(16) C(1) C(2) C(3) -120.7(3)
C(16) C(1) C(2) C(7) 24.7(4)
O(1) C(1) C(16) C(17) 179.2(3)
O(1) C(1) C(16) C(25) -1.6(6)
N(1) C(1) C(16) C(17) -53.5(4)
N(1) C(1) C(16) C(25) 125.7(4)
C(2) C(1) C(16) C(17) 71.4(4)
C(2) C(1) C(16) C(25) -109.4(4)
O(2) C(2) C(3) C(4) 66.8(3)
O(2) C(2) C(3) C(5) -47.7(4)
O(2) C(2) C(3) C(6) -175.7(3)
C(1) C(2) C(3) C(4) -25.1(3)
C(1) C(2) C(3) C(5) -139.6(3)
C(1) C(2) C(3) C(6) 92.4(4)
C(7) C(2) C(3) C(4) -169.7(2)
C(7) C(2) C(3) C(5) 75.8(4)
C(7) C(2) C(3) C(6) -52.2(4)
O(2) C(2) C(7) C(8) -45.3(3)
O(2) C(2) C(7) C(9) 72.2(3)
O(2) C(2) C(7) C(10) -165.6(3)
C(1) C(2) C(7) C(8) 51.6(3)
C(1) C(2) C(7) C(9) 169.1(2)
C(1) C(2) C(7) C(10) -68.7(4)
C(3) C(2) C(7) C(8) -167.9(3)
C(3) C(2) C(7) C(9) -50.4(3)
C(3) C(2) C(7) C(10) 71.9(4)
C(2) C(3) C(4) N(1) 33.2(3)
C(5) C(3) C(4) N(1) 153.0(2)
C(6) C(3) C(4) N(1) -88.4(3)
C(1) C(16) C(17) C(18) -176.3(4)
C(25) C(16) C(17) C(18) 4.4(6)
C(1) C(16) C(25) C(20) 177.6(4)
C(1) C(16) C(25) C(24) -5.4(6)
C(17) C(16) C(25) C(20) -3.2(6)
C(17) C(16) C(25) C(24) 173.8(4)
C(16) C(17) C(18) O(5) 177.2(4)
C(16) C(17) C(18) C(19) -2.0(6)
O(5) C(18) C(19) C(20) 179.3(4)
C(17) C(18) C(19) C(20) -1.5(6)
C(18) C(19) C(20) C(21) -177.0(4)
C(18) C(19) C(20) C(25) 2.6(6)
C(19) C(20) C(21) C(22) 177.5(4)
C(25) C(20) C(21) C(22) -2.2(6)
C(19) C(20) C(25) C(16) -0.2(5)
C(19) C(20) C(25) C(24) -177.4(4)
C(21) C(20) C(25) C(16) 179.4(4)
C(21) C(20) C(25) C(24) 2.2(6)
C(20) C(21) C(22) C(23) 0.8(7)
C(21) C(22) C(23) C(24) 0.4(7)
C(22) C(23) C(24) C(25) -0.3(7)
C(23) C(24) C(25) C(16) -178.0(4)
C(23) C(24) C(25) C(20) -1.0(6)
O(6) C(26) C(27) O(7) 13.7(2)
O(6) C(26) C(27) C(28) 118.7(3)
O(6) C(26) C(27) C(32) -94.4(3)
N(2) C(26) C(27) O(7) -97.5(2)
N(2) C(26) C(27) C(28) 7.4(3)
N(2) C(26) C(27) C(32) 154.3(3)
C(41) C(26) C(27) O(7) 133.8(3)
C(41) C(26) C(27) C(28) -121.3(3)
C(41) C(26) C(27) C(32) 25.6(4)
O(6) C(26) C(41) C(42) 176.1(3)
O(6) C(26) C(41) C(50) -9.4(5)
N(2) C(26) C(41) C(42) -57.0(4)
N(2) C(26) C(41) C(50) 117.5(4)
C(27) C(26) C(41) C(42) 68.5(4)
C(27) C(26) C(41) C(50) -116.9(4)
O(7) C(27) C(28) C(29) 67.3(3)
O(7) C(27) C(28) C(30) -47.6(4)
O(7) C(27) C(28) C(31) -173.5(3)
C(26) C(27) C(28) C(29) -23.5(3)
C(26) C(27) C(28) C(30) -138.4(3)
C(26) C(27) C(28) C(31) 95.7(4)
C(32) C(27) C(28) C(29) -169.4(3)
C(32) C(27) C(28) C(30) 75.6(4)
C(32) C(27) C(28) C(31) -50.3(4)
O(7) C(27) C(32) C(33) -171.8(3)
O(7) C(27) C(32) C(34) -51.3(4)
O(7) C(27) C(32) C(35) 65.6(4)
C(26) C(27) C(32) C(33) -75.8(4)
C(26) C(27) C(32) C(34) 44.7(3)
C(26) C(27) C(32) C(35) 161.7(3)
C(28) C(27) C(32) C(33) 65.9(4)
C(28) C(27) C(32) C(34) -173.6(3)
C(28) C(27) C(32) C(35) -56.6(4)
C(27) C(28) C(29) N(2) 30.8(3)
C(30) C(28) C(29) N(2) 150.3(2)
C(31) C(28) C(29) N(2) -91.2(3)
C(26) C(41) C(42) C(43) 177.1(3)
C(50) C(41) C(42) C(43) 2.2(5)
C(26) C(41) C(50) C(45) -175.1(3)
C(26) C(41) C(50) C(49) 0.8(6)
C(42) C(41) C(50) C(45) -0.8(5)
C(42) C(41) C(50) C(49) 175.1(3)
C(41) C(42) C(43) O(10) 179.8(3)
C(41) C(42) C(43) C(44) -1.1(5)
O(10) C(43) C(44) C(45) 177.7(3)
C(42) C(43) C(44) C(45) -1.3(5)
C(43) C(44) C(45) C(46) -176.2(3)
C(43) C(44) C(45) C(50) 2.6(5)
C(44) C(45) C(46) C(47) 177.5(3)
C(50) C(45) C(46) C(47) -1.3(5)
C(44) C(45) C(50) C(41) -1.5(5)
C(44) C(45) C(50) C(49) -177.8(3)
C(46) C(45) C(50) C(41) 177.3(3)
C(46) C(45) C(50) C(49) 1.0(5)
C(45) C(46) C(47) C(48) 0.9(6)
C(46) C(47) C(48) C(49) -0.3(5)
C(47) C(48) C(49) C(50) 0.0(5)
C(48) C(49) C(50) C(41) -176.3(3)
C(48) C(49) C(50) C(45) -0.4(5)
